data_4317503
loop_
_publ_author_name
'Ana M. Gonzalez'
'Renzo Cini'
'Francesco P. Intini'
'Concetta Pacifico'
'Giovanni Natile'

_publ_section_title
;
 X-ray Structures of the First Platinum Complexes with Z Configuration
 Iminoether Ligands:
 trans-Dichlorobis(1-imino-1-methoxy-2,2'-dimethylpropane) platinum(II)
 and trans-Tetrachlorobis(1-imino-1-methoxy-2,2'-dimethylpropane)
 platinum(IV)
;
_journal_name_full 'Inorganic Chemistry'
_journal_page_first 470
_journal_page_last 478
_journal_paper_doi 10.1021/ic010850v
_journal_volume 41
_journal_year 2002
_chemical_formula_moiety 'C12 H26 Cl4 N2 O2 Pt'
_chemical_formula_sum 'C12 H26 Cl4 N2 O2 Pt'
_chemical_formula_weight 567.24
_chemical_name_systematic
;
 tetrachloro-bis(1-imino-1-methoxy-2,2-dimethylpropane)platinum(IV)
;
_space_group_IT_number 14
_symmetry_cell_setting monoclinic
_symmetry_space_group_name_Hall '-P 2ybc'
_symmetry_space_group_name_H-M 'P 1 21/c 1'
_atom_sites_solution_hydrogens geom
_atom_sites_solution_primary direct
_atom_sites_solution_secondary difmap
_audit_creation_method SHELXL-97
_cell_angle_alpha 90.00
_cell_angle_beta 109.52
_cell_angle_gamma 90.00
_cell_formula_units_Z 2
_cell_length_a 8.647
_cell_length_b 11.116(1)
_cell_length_c 10.880(1)
_cell_measurement_reflns_used 42
_cell_measurement_temperature 293(2)
_cell_measurement_theta_max 22.0
_cell_measurement_theta_min 5.5
_cell_volume 985.68(13)
_computing_cell_refinement 'XSCANS (Siemens, 1996)'
_computing_data_collection 'XSCANS (Siemens, 1996)'
_computing_data_reduction 'XSCANS (Siemens, 1996)'
_computing_molecular_graphics 'ORTEP-3 for Windows (L.J.Farrugia, Glasgow, 1998)'
_computing_publication_material 'CIFTAB (Sheldrick, 1997)'
_computing_structure_refinement 'SHELXL-97 (Sheldrick, 1997)'
_computing_structure_solution 'SHELXS-97 (Sheldrick, 1990)'
_diffrn_ambient_temperature 293(2)
_diffrn_measured_fraction_theta_full 0.945
_diffrn_measured_fraction_theta_max 0.945
_diffrn_measurement_device_type 'Siemens P4'
_diffrn_measurement_method Omega
_diffrn_radiation_monochromator graphite
_diffrn_radiation_source 'fine-focus sealed tube'
_diffrn_radiation_type MoK\a
_diffrn_radiation_wavelength 0.71073
_diffrn_reflns_av_R_equivalents 0.0345
_diffrn_reflns_av_sigmaI/netI 0.0198
_diffrn_reflns_limit_h_max 10
_diffrn_reflns_limit_h_min -1
_diffrn_reflns_limit_k_max 13
_diffrn_reflns_limit_k_min -1
_diffrn_reflns_limit_l_max 12
_diffrn_reflns_limit_l_min -12
_diffrn_reflns_number 2334
_diffrn_reflns_theta_full 24.99
_diffrn_reflns_theta_max 24.99
_diffrn_reflns_theta_min 2.50
_diffrn_standards_decay_% 0
_diffrn_standards_interval_count 97
_diffrn_standards_number 3
_exptl_absorpt_coefficient_mu 7.664
_exptl_absorpt_correction_T_max 0.154
_exptl_absorpt_correction_T_min 0.088
_exptl_absorpt_correction_type psi-scan
_exptl_crystal_colour yellow
_exptl_crystal_density_diffrn 1.911
_exptl_crystal_density_method 'not measured'
_exptl_crystal_description prism
_exptl_crystal_F_000 548
_exptl_crystal_size_max 0.20
_exptl_crystal_size_mid 0.15
_exptl_crystal_size_min 0.10
_refine_diff_density_max 0.811
_refine_diff_density_min -0.946
_refine_diff_density_rms 0.127
_refine_ls_extinction_coef 0.0045(6)
_refine_ls_extinction_expression Fc^*^=kFc[1+0.001xFc^2^\l^3^/sin(2\q)]^-1/4^
_refine_ls_extinction_method SHELXL
_refine_ls_goodness_of_fit_ref 1.042
_refine_ls_hydrogen_treatment mixed
_refine_ls_matrix_type full
_refine_ls_number_parameters 98
_refine_ls_number_reflns 1733
_refine_ls_number_restraints 0
_refine_ls_restrained_S_all 1.042
_refine_ls_R_factor_all 0.0351
_refine_ls_R_factor_gt 0.0274
_refine_ls_shift/su_max 0.000
_refine_ls_shift/su_mean 0.000
_refine_ls_structure_factor_coef Fsqd
_refine_ls_weighting_details 'w=1/[\s^2^(Fo^2^)+(0.0533P)^2^+0.8117P] where P=(Fo^2^+2Fc^2^)/3'
_refine_ls_weighting_scheme calc
_refine_ls_wR_factor_gt 0.0714
_refine_ls_wR_factor_ref 0.0772
_reflns_number_gt 1445
_reflns_number_total 1733
_reflns_threshold_expression >2sigma(I)
_cod_data_source_file ic010850v_2.cif
_cod_data_source_block 200300ab
_cod_depositor_comments
;
The following automatic conversions were performed:

'_symmetry_cell_setting' value 'Monoclinic' changed to 'monoclinic'
according to the built-in table from CIF Core dictionary named
'cif_core.dic' version 2.4.1 from 2010-06-29.

Automatic conversion script
Id: cif_fix_values 1646 2011-03-28 12:23:43Z adriana 

The following automatic conversions were performed:

'_refine_ls_weighting_scheme' value 'calc
w=1/[\s^2^(Fo^2^)+(0.0533P)^2^+0.8117P] where P=(Fo^2^+2Fc^2^)/3' was
changed to 'calc'. New tag '_refine_ls_weighting_details' was
created. The value of the new tag was set to
'w=1/[\s^2^(Fo^2^)+(0.0533P)^2^+0.8117P] where P=(Fo^2^+2Fc^2^)/3'.

Automatic conversion script
Id: cif_fix_values 3143 2015-03-26 13:38:13Z robertas 

2022-01-02
Formula fixed to be consistent with given Z
                 miguel
;
_cod_original_formula_sum 'C24 H52 Cl8 N4 O4 Pt2'
_cod_original_formula_moiety 'C24 H52 Cl8 N4 O4 Pt2'
_cod_database_code 4317503

loop_
_symmetry_equiv_pos_as_xyz
'x, y, z'
'-x, y+1/2, -z+1/2'
'-x, -y, -z'
'x, -y-1/2, z-1/2'

loop_
_atom_site_label
_atom_site_type_symbol
_atom_site_fract_x
_atom_site_fract_y
_atom_site_fract_z
_atom_site_U_iso_or_equiv
_atom_site_adp_type
_atom_site_occupancy
_atom_site_calc_flag
_atom_site_refinement_flags
_atom_site_disorder_assembly
_atom_site_disorder_group
Pt1 Pt 0.5000 0.0000 0.0000 0.03244(15) Uani 1 d S . .
Cl1 Cl 0.29423(18) -0.10461(13) 0.04603(15) 0.0519(4) Uani 1 d . . .
Cl2 Cl 0.60456(19) 0.05351(16) 0.21846(13) 0.0545(4) Uani 1 d . . .
O1 O 0.5998(6) -0.3349(4) 0.0211(5) 0.0778(16) Uani 1 d . . .
N1 N 0.6705(5) -0.1344(4) 0.0560(4) 0.0423(10) Uani 1 d . . .
H1 H 0.7649 -0.0998 0.0813 0.051 Uiso 1 calc R . .
C1 C 0.6979(6) -0.2465(5) 0.0696(5) 0.0368(11) Uani 1 d . . .
C2 C 0.8655(6) -0.2942(5) 0.1567(5) 0.0402(11) Uani 1 d . . .
C3 C 0.9306(9) -0.3827(7) 0.0795(7) 0.076(2) Uani 1 d . . .
H3A H 1.0350 -0.4131 0.1339 0.114 Uiso 1 calc R . .
H3B H 0.9432 -0.3427 0.0053 0.114 Uiso 1 calc R . .
H3C H 0.8548 -0.4483 0.0507 0.114 Uiso 1 calc R . .
C4 C 0.9906(7) -0.1941(6) 0.2081(7) 0.0618(17) Uani 1 d . . .
H4A H 1.0931 -0.2281 0.2614 0.093 Uiso 1 calc R . .
H4B H 0.9515 -0.1391 0.2592 0.093 Uiso 1 calc R . .
H4C H 1.0060 -0.1519 0.1361 0.093 Uiso 1 calc R . .
C5 C 0.8354(8) -0.3578(7) 0.2714(6) 0.0676(18) Uani 1 d . . .
H5A H 0.9369 -0.3901 0.3285 0.101 Uiso 1 calc R . .
H5B H 0.7580 -0.4219 0.2392 0.101 Uiso 1 calc R . .
H5C H 0.7924 -0.3013 0.3184 0.101 Uiso 1 calc R . .
C6 C 0.4464(9) -0.3296(7) -0.0813(8) 0.081(3) Uani 1 d . . .
H6A H 0.4002 -0.4089 -0.0984 0.121 Uiso 1 calc R . .
H6B H 0.4622 -0.2984 -0.1585 0.121 Uiso 1 calc R . .
H6C H 0.3732 -0.2779 -0.0561 0.121 Uiso 1 calc R . .

loop_
_atom_site_aniso_label
_atom_site_aniso_U_11
_atom_site_aniso_U_22
_atom_site_aniso_U_33
_atom_site_aniso_U_23
_atom_site_aniso_U_13
_atom_site_aniso_U_12
Pt1 0.0266(2) 0.0292(2) 0.0385(2) -0.00020(10) 0.00684(12) 0.00330(10)
Cl1 0.0449(7) 0.0475(8) 0.0672(9) -0.0004(7) 0.0239(7) -0.0069(6)
Cl2 0.0560(9) 0.0584(9) 0.0425(7) -0.0068(7) 0.0075(6) -0.0011(8)
O1 0.054(3) 0.043(3) 0.101(4) -0.005(2) -0.021(3) -0.001(2)
N1 0.030(2) 0.033(2) 0.056(3) -0.003(2) 0.004(2) 0.0041(18)
C1 0.035(3) 0.034(3) 0.040(3) -0.005(2) 0.012(2) 0.001(2)
C2 0.041(3) 0.034(3) 0.041(3) 0.004(2) 0.008(2) 0.006(2)
C3 0.078(5) 0.072(5) 0.075(5) -0.002(4) 0.022(4) 0.044(4)
C4 0.033(3) 0.050(4) 0.086(4) 0.016(3) -0.001(3) -0.001(3)
C5 0.068(4) 0.072(4) 0.052(4) 0.021(3) 0.006(3) -0.009(4)
C6 0.056(4) 0.056(4) 0.097(6) -0.028(4) -0.019(4) 0.006(3)

loop_
_atom_type_symbol
_atom_type_description
_atom_type_scat_dispersion_real
_atom_type_scat_dispersion_imag
_atom_type_scat_source
C C 0.0033 0.0016 'International Tables Vol C Tables 4.2.6.8 and 6.1.1.4'
H H 0.0000 0.0000 'International Tables Vol C Tables 4.2.6.8 and 6.1.1.4'
N N 0.0061 0.0033 'International Tables Vol C Tables 4.2.6.8 and 6.1.1.4'
O O 0.0106 0.0060 'International Tables Vol C Tables 4.2.6.8 and 6.1.1.4'
Cl Cl 0.1484 0.1585 'International Tables Vol C Tables 4.2.6.8 and 6.1.1.4'
Pt Pt -1.7033 8.3905 'International Tables Vol C Tables 4.2.6.8 and 6.1.1.4'

loop_
_geom_angle_atom_site_label_1
_geom_angle_atom_site_label_2
_geom_angle_atom_site_label_3
_geom_angle
_geom_angle_site_symmetry_1
_geom_angle_site_symmetry_3
_geom_angle_publ_flag
N1 Pt1 N1 180.0 . 3_655 ?
N1 Pt1 Cl1 84.34(13) . 3_655 ?
N1 Pt1 Cl1 95.66(13) 3_655 3_655 ?
N1 Pt1 Cl1 95.66(13) . . y
N1 Pt1 Cl1 84.34(13) 3_655 . y
Cl1 Pt1 Cl1 180.0 3_655 . ?
N1 Pt1 Cl2 96.50(13) . 3_655 y
N1 Pt1 Cl2 83.50(13) 3_655 3_655 ?
Cl1 Pt1 Cl2 88.38(6) 3_655 3_655 ?
Cl1 Pt1 Cl2 91.62(6) . 3_655 y
N1 Pt1 Cl2 83.50(13) . . y
N1 Pt1 Cl2 96.50(13) 3_655 . ?
Cl1 Pt1 Cl2 91.62(6) 3_655 . ?
Cl1 Pt1 Cl2 88.38(6) . . y
Cl2 Pt1 Cl2 180.0 3_655 . ?
C1 O1 C6 127.1(5) . . y
C1 N1 Pt1 147.3(4) . . y
N1 C1 O1 129.0(5) . . y
N1 C1 C2 120.8(5) . . y
O1 C1 C2 110.2(4) . . y
C3 C2 C4 109.1(5) . . y
C3 C2 C5 110.3(5) . . y
C4 C2 C5 109.4(5) . . y
C3 C2 C1 109.3(4) . . y
C4 C2 C1 112.5(4) . . y
C5 C2 C1 106.3(5) . . y

loop_
_geom_bond_atom_site_label_1
_geom_bond_atom_site_label_2
_geom_bond_distance
_geom_bond_site_symmetry_2
_geom_bond_publ_flag
Pt1 N1 2.044(4) . y
Pt1 N1 2.044(4) 3_655 y
Pt1 Cl1 2.3161(14) 3_655 y
Pt1 Cl1 2.3161(14) . ?
Pt1 Cl2 2.3204(14) 3_655 y
Pt1 Cl2 2.3204(14) . ?
O1 C1 1.290(7) . y
O1 C6 1.420(8) . y
N1 C1 1.269(6) . y
C1 C2 1.536(7) . y
C2 C3 1.519(8) . y
C2 C4 1.522(8) . y
C2 C5 1.529(8) . y
